data_8106590
loop_
_publ_author_name
'Lei, Luo-Na'
'Xu, Wen-Yuan'
'Yi, Jian-Min'

_publ_section_title
;
 The crystal structure of
 1,2-bis[2-methyl-5-(3-cyanophenyl)-3-thienyl]-3,3,4,4,5,5-hexafluoro-cyclopent-1-ene,
 C29H16F6N2S2
;
_journal_issue 4
_journal_name_full 'Zeitschrift f\"ur Kristallographie - New Crystal Structures'
_journal_page_first 517
_journal_page_last 519
_journal_paper_doi 10.1515/ncrs-2016-0249
_journal_volume 232
_journal_year 2017
_chemical_formula_sum 'C29 H16 F6 N2 S2'
_chemical_formula_weight 570.56
_space_group_crystal_system monoclinic
_space_group_IT_number 15
_space_group_name_Hall '-C 2yc'
_space_group_name_H-M_alt 'C 1 2/c 1'
_atom_sites_solution_hydrogens geom
_cell_angle_alpha 90
_cell_angle_beta 100.474(2)
_cell_angle_gamma 90
_cell_formula_units_Z 4
_cell_length_a 18.910(3)
_cell_length_b 8.5720(14)
_cell_length_c 16.757(3)
_cell_measurement_reflns_used 2561
_cell_measurement_temperature 296(2)
_cell_measurement_theta_max 26.54
_cell_measurement_theta_min 2.47
_cell_volume 2671.0(8)
_computing_cell_refinement 'Bruker SMART'
_computing_data_collection 'Bruker SMART'
_computing_data_reduction 'Bruker SAINT'
_computing_molecular_graphics 'Bruker SHELXTL'
_computing_publication_material 'Bruker SHELXTL'
_computing_structure_refinement 'SHELXL-2014/7 (Sheldrick, 2014)'
_computing_structure_solution 'Bruker SHELXTL'
_diffrn_ambient_temperature 296(2)
_diffrn_measured_fraction_theta_full 0.999
_diffrn_measured_fraction_theta_max 0.938
_diffrn_measurement_device_type 'CCD area detector'
_diffrn_measurement_method 'phi and omega scans'
_diffrn_radiation_type MoK\a
_diffrn_radiation_wavelength 0.71073
_diffrn_reflns_av_R_equivalents 0.0436
_diffrn_reflns_av_unetI/netI 0.0517
_diffrn_reflns_Laue_measured_fraction_full 0.999
_diffrn_reflns_Laue_measured_fraction_max 0.938
_diffrn_reflns_limit_h_max 24
_diffrn_reflns_limit_h_min -24
_diffrn_reflns_limit_k_max 11
_diffrn_reflns_limit_k_min -11
_diffrn_reflns_limit_l_max 21
_diffrn_reflns_limit_l_min -20
_diffrn_reflns_number 9927
_diffrn_reflns_point_group_measured_fraction_full 0.999
_diffrn_reflns_point_group_measured_fraction_max 0.938
_diffrn_reflns_theta_full 25.242
_diffrn_reflns_theta_max 27.778
_diffrn_reflns_theta_min 2.472
_exptl_absorpt_coefficient_mu 0.263
_exptl_absorpt_correction_type none
_exptl_crystal_colour COLORLESS
_exptl_crystal_density_diffrn 1.419
_exptl_crystal_description BLOCK
_exptl_crystal_F_000 1160
_refine_diff_density_max 0.517
_refine_diff_density_min -0.240
_refine_diff_density_rms 0.062
_refine_ls_extinction_coef .
_refine_ls_extinction_method none
_refine_ls_goodness_of_fit_ref 1.143
_refine_ls_hydrogen_treatment constr
_refine_ls_matrix_type full
_refine_ls_number_parameters 206
_refine_ls_number_reflns 2961
_refine_ls_number_restraints 44
_refine_ls_restrained_S_all 1.136
_refine_ls_R_factor_all 0.1304
_refine_ls_R_factor_gt 0.0825
_refine_ls_shift/su_max 0.000
_refine_ls_shift/su_mean 0.000
_refine_ls_structure_factor_coef Fsqd
_refine_ls_weighting_details 'w=1/[\s^2^(Fo^2^)+(0.0804P)^2^+1.6427P] where P=(Fo^2^+2Fc^2^)/3'
_refine_ls_weighting_scheme calc
_refine_ls_wR_factor_gt 0.1625
_refine_ls_wR_factor_ref 0.1833
_reflns_Friedel_coverage 0.000
_reflns_Friedel_fraction_full .
_reflns_Friedel_fraction_max .
_reflns_number_gt 1902
_reflns_number_total 2961
_reflns_threshold_expression 'I > 2\s(I)'
_cod_data_source_file suppl_ncrs-2016-0249_suppl.cif
_cod_data_source_block T
_cod_original_cell_volume 2670.9(7)
_cod_original_sg_symbol_H-M 'C 2/c'
_cod_database_code 8106590
_shelx_space_group_comment
; 
The symmetry employed for this shelxl refinement is uniquely defined 
by the following loop, which should always be used as a source of 
symmetry information in preference to the above space-group names. 
They are only intended as comments. 
;

loop_
_space_group_symop_operation_xyz
'x, y, z'
'-x, y, -z+1/2'
'x+1/2, y+1/2, z'
'-x+1/2, y+1/2, -z+1/2'
'-x, -y, -z'
'x, -y, z-1/2'
'-x+1/2, -y+1/2, -z'
'x+1/2, -y+1/2, z-1/2'

loop_
_atom_site_label
_atom_site_type_symbol
_atom_site_fract_x
_atom_site_fract_y
_atom_site_fract_z
_atom_site_U_iso_or_equiv
_atom_site_adp_type
_atom_site_occupancy
_atom_site_site_symmetry_order
_atom_site_calc_flag
_atom_site_refinement_flags_posn
_atom_site_refinement_flags_adp
_atom_site_refinement_flags_occupancy
_atom_site_disorder_assembly
_atom_site_disorder_group
S1 S 0.48786(5) 0.67983(10) 0.07755(5) 0.0501(3) Uani 1 1 d . . . . .
N1 N 0.2781(3) 1.1298(5) -0.1342(3) 0.1120(16) Uani 1 1 d . . . . .
C1 C 0.5000 0.0243(7) 0.2500 0.091(2) Uani 1 2 d S TU P A .
C2 C 0.4785(2) 0.1298(4) 0.1778(2) 0.0559(9) Uani 1 1 d . . . . .
C3 C 0.48826(16) 0.2934(3) 0.20951(19) 0.0420(7) Uani 1 1 d . . . . .
C4 C 0.47489(16) 0.4263(4) 0.15310(18) 0.0417(8) Uani 1 1 d . . . . .
C5 C 0.41170(17) 0.4411(4) 0.09288(17) 0.0436(8) Uani 1 1 d . . . . .
H5 H 0.3753 0.3668 0.0849 0.052 Uiso 1 1 calc R U . . .
C6 C 0.40953(17) 0.5741(4) 0.04802(18) 0.0452(8) Uani 1 1 d . . . . .
C7 C 0.52227(17) 0.5476(4) 0.15188(18) 0.0432(8) Uani 1 1 d . . . . .
C8 C 0.59361(17) 0.5767(4) 0.2036(2) 0.0560(9) Uani 1 1 d . . . . .
H8A H 0.5871 0.6247 0.2535 0.084 Uiso 1 1 calc R U . . .
H8B H 0.6212 0.6446 0.1756 0.084 Uiso 1 1 calc R U . . .
H8C H 0.6186 0.4795 0.2151 0.084 Uiso 1 1 calc R U . . .
C9 C 0.35279(17) 0.6287(4) -0.01729(18) 0.0448(8) Uani 1 1 d . . . . .
C10 C 0.30496(19) 0.5242(4) -0.0612(2) 0.0579(9) Uani 1 1 d . . . . .
H10 H 0.3086 0.4188 -0.0479 0.069 Uiso 1 1 calc R U . . .
C11 C 0.34578(19) 0.7862(4) -0.0380(2) 0.0532(9) Uani 1 1 d . . . . .
H11 H 0.3772 0.8585 -0.0093 0.064 Uiso 1 1 calc R U . . .
C12 C 0.2522(2) 0.5727(5) -0.1242(2) 0.0716(11) Uani 1 1 d . . . . .
H12 H 0.2207 0.5006 -0.1529 0.086 Uiso 1 1 calc R U . . .
C13 C 0.2464(2) 0.7291(6) -0.1443(2) 0.0731(12) Uani 1 1 d . . . . .
H13 H 0.2114 0.7624 -0.1873 0.088 Uiso 1 1 calc R U . . .
C14 C 0.2928(2) 0.8359(5) -0.1006(2) 0.0618(10) Uani 1 1 d . . . . .
C15 C 0.2850(2) 0.9997(6) -0.1198(3) 0.0813(13) Uani 1 1 d . . . . .
F1 F 0.5248(7) -0.1031(9) 0.2482(7) 0.099(7) Uani 0.482(16) 1 d . U P A 1
F2 F 0.4183(11) 0.096(2) 0.1278(9) 0.082(4) Uani 0.482(16) 1 d . U P A 1
F3 F 0.4998(9) 0.1060(16) 0.1083(7) 0.094(4) Uani 0.482(16) 1 d . U P A 1
F1A F 0.5776(6) -0.0184(16) 0.2315(4) 0.106(4) Uani 0.518(16) 1 d . U P A 2
F2A F 0.4050(10) 0.103(2) 0.1576(11) 0.102(5) Uani 0.518(16) 1 d . U P A 2
F3A F 0.5311(7) 0.0952(15) 0.1335(8) 0.084(3) Uani 0.518(16) 1 d . U P A 2

loop_
_atom_site_aniso_label
_atom_site_aniso_U_11
_atom_site_aniso_U_22
_atom_site_aniso_U_33
_atom_site_aniso_U_23
_atom_site_aniso_U_13
_atom_site_aniso_U_12
S1 0.0601(6) 0.0494(5) 0.0405(5) 0.0037(4) 0.0082(4) -0.0055(4)
N1 0.121(4) 0.086(3) 0.122(4) 0.039(3) 0.007(3) 0.017(3)
C1 0.154(7) 0.039(3) 0.066(4) 0.000 -0.015(4) 0.000
C2 0.072(3) 0.051(2) 0.041(2) -0.0058(16) 0.0010(19) -0.0097(18)
C3 0.0415(17) 0.0429(18) 0.0417(16) -0.0012(14) 0.0082(14) -0.0009(14)
C4 0.0503(19) 0.0415(17) 0.0336(17) -0.0033(14) 0.0084(14) -0.0016(15)
C5 0.0505(19) 0.0455(18) 0.0336(17) -0.0032(14) 0.0039(14) -0.0052(15)
C6 0.057(2) 0.0466(19) 0.0313(16) -0.0056(14) 0.0059(14) 0.0016(15)
C7 0.0511(19) 0.0443(18) 0.0353(17) -0.0027(14) 0.0105(14) -0.0007(15)
C8 0.049(2) 0.066(2) 0.054(2) 0.0023(18) 0.0125(17) -0.0067(17)
C9 0.0509(19) 0.0542(19) 0.0289(16) -0.0014(15) 0.0060(14) 0.0040(15)
C10 0.065(2) 0.062(2) 0.043(2) -0.0063(17) 0.0017(18) 0.0052(19)
C11 0.058(2) 0.062(2) 0.0394(19) 0.0024(16) 0.0061(16) 0.0008(17)
C12 0.065(2) 0.086(3) 0.058(2) -0.014(2) -0.005(2) -0.004(2)
C13 0.061(3) 0.103(4) 0.051(2) 0.007(2) -0.0006(19) 0.022(2)
C14 0.064(2) 0.073(3) 0.049(2) 0.011(2) 0.0119(19) 0.017(2)
C15 0.080(3) 0.088(3) 0.075(3) 0.023(3) 0.010(2) 0.016(3)
F1 0.175(18) 0.049(3) 0.071(4) -0.006(5) 0.015(10) 0.043(6)
F2 0.100(10) 0.055(4) 0.077(7) -0.007(5) -0.022(6) -0.012(5)
F3 0.161(13) 0.058(4) 0.062(5) -0.013(4) 0.013(6) -0.003(7)
F1A 0.121(6) 0.110(8) 0.088(4) -0.004(4) 0.023(4) 0.066(6)
F2A 0.078(6) 0.072(5) 0.139(12) 0.002(8) -0.024(8) -0.037(4)
F3A 0.110(7) 0.068(4) 0.089(7) -0.022(5) 0.060(6) 0.001(5)

loop_
_atom_type_symbol
_atom_type_description
_atom_type_scat_dispersion_real
_atom_type_scat_dispersion_imag
_atom_type_scat_source
C C 0.0033 0.0016 'International Tables Vol C Tables 4.2.6.8 and 6.1.1.4'
H H 0.0000 0.0000 'International Tables Vol C Tables 4.2.6.8 and 6.1.1.4'
N N 0.0061 0.0033 'International Tables Vol C Tables 4.2.6.8 and 6.1.1.4'
F F 0.0171 0.0103 'International Tables Vol C Tables 4.2.6.8 and 6.1.1.4'
S S 0.1246 0.1234 'International Tables Vol C Tables 4.2.6.8 and 6.1.1.4'

loop_
_geom_angle_atom_site_label_1
_geom_angle_atom_site_label_2
_geom_angle_atom_site_label_3
_geom_angle
_geom_angle_site_symmetry_1
_geom_angle_site_symmetry_3
C7 S1 C6 93.06(15) . .
F1 C1 F1 47.1(15) 2_655 .
F1 C1 C2 125.4(6) 2_655 2_655
F1 C1 C2 121.4(6) . 2_655
F1 C1 C2 121.4(6) 2_655 .
F1 C1 C2 125.4(6) . .
C2 C1 C2 106.2(4) 2_655 .
C2 C1 F1A 99.8(4) 2_655 .
C2 C1 F1A 96.0(4) . .
C2 C1 F1A 96.0(4) 2_655 2_655
C2 C1 F1A 99.8(4) . 2_655
F1A C1 F1A 153.4(12) . 2_655
F3 C2 F2 76.7(11) . .
F3A C2 F2A 128.5(11) . .
F3 C2 C3 114.9(7) . .
F2 C2 C3 117.9(9) . .
F3A C2 C3 109.8(6) . .
F2A C2 C3 107.1(8) . .
F3 C2 C1 122.5(7) . .
F2 C2 C1 117.1(8) . .
F3A C2 C1 100.9(6) . .
F2A C2 C1 102.0(8) . .
C3 C2 C1 106.2(3) . .
C3 C3 C4 129.23(16) 2_655 .
C3 C3 C2 110.69(18) 2_655 .
C4 C3 C2 120.0(3) . .
C7 C4 C5 112.8(3) . .
C7 C4 C3 123.9(3) . .
C5 C4 C3 123.3(3) . .
C6 C5 C4 113.8(3) . .
C6 C5 H5 123.1 . .
C4 C5 H5 123.1 . .
C5 C6 C9 128.7(3) . .
C5 C6 S1 110.0(2) . .
C9 C6 S1 121.3(2) . .
C4 C7 C8 130.0(3) . .
C4 C7 S1 110.3(2) . .
C8 C7 S1 119.7(2) . .
C7 C8 H8A 109.5 . .
C7 C8 H8B 109.5 . .
H8A C8 H8B 109.5 . .
C7 C8 H8C 109.5 . .
H8A C8 H8C 109.5 . .
H8B C8 H8C 109.5 . .
C10 C9 C11 118.1(3) . .
C10 C9 C6 120.6(3) . .
C11 C9 C6 121.3(3) . .
C12 C10 C9 121.6(4) . .
C12 C10 H10 119.2 . .
C9 C10 H10 119.2 . .
C14 C11 C9 120.7(4) . .
C14 C11 H11 119.6 . .
C9 C11 H11 119.6 . .
C10 C12 C13 119.6(4) . .
C10 C12 H12 120.2 . .
C13 C12 H12 120.2 . .
C14 C13 C12 119.9(4) . .
C14 C13 H13 120.1 . .
C12 C13 H13 120.1 . .
C11 C14 C13 120.1(4) . .
C11 C14 C15 120.1(4) . .
C13 C14 C15 119.8(4) . .
N1 C15 C14 178.8(5) . .
F1 F1 C1 66.4(7) 2_655 .

loop_
_geom_bond_atom_site_label_1
_geom_bond_atom_site_label_2
_geom_bond_distance
_geom_bond_site_symmetry_2
S1 C7 1.722(3) .
S1 C6 1.730(3) .
N1 C15 1.144(5) .
C1 F1 1.191(7) 2_655
C1 F1 1.191(7) .
C1 C2 1.506(5) 2_655
C1 C2 1.506(5) .
C1 F1A 1.596(9) .
C1 F1A 1.596(9) 2_655
C2 F3 1.314(13) .
C2 F2 1.317(19) .
C2 F3A 1.376(11) .
C2 F2A 1.390(19) .
C2 C3 1.499(5) .
C3 C3 1.349(6) 2_655
C3 C4 1.473(4) .
C4 C7 1.375(4) .
C4 C5 1.423(4) .
C5 C6 1.362(4) .
C5 H5 0.9300 .
C6 C9 1.463(4) .
C7 C8 1.486(5) .
C8 H8A 0.9600 .
C8 H8B 0.9600 .
C8 H8C 0.9600 .
C9 C10 1.386(5) .
C9 C11 1.394(5) .
C10 C12 1.377(5) .
C10 H10 0.9300 .
C11 C14 1.380(5) .
C11 H11 0.9300 .
C12 C13 1.382(6) .
C12 H12 0.9300 .
C13 C14 1.382(6) .
C13 H13 0.9300 .
C14 C15 1.442(6) .
F1 F1 0.95(3) 2_655

loop_
_geom_torsion_atom_site_label_1
_geom_torsion_atom_site_label_2
_geom_torsion_atom_site_label_3
_geom_torsion_atom_site_label_4
_geom_torsion
_geom_torsion_site_symmetry_1
_geom_torsion_site_symmetry_2
_geom_torsion_site_symmetry_3
_geom_torsion_site_symmetry_4
F1 C1 C2 F3 -72.7(14) 2_655 . . .
F1 C1 C2 F3 -15.7(10) . . . .
C2 C1 C2 F3 135.1(9) 2_655 . . .
F1 C1 C2 F2 18.4(10) 2_655 . . .
F1 C1 C2 F2 75.4(14) . . . .
C2 C1 C2 F2 -133.8(9) 2_655 . . .
C2 C1 C2 F3A 114.7(6) 2_655 . . .
F1A C1 C2 F3A 12.6(6) . . . .
F1A C1 C2 F3A -146.0(9) 2_655 . . .
C2 C1 C2 F2A -111.8(8) 2_655 . . .
F1A C1 C2 F2A 146.1(11) . . . .
F1A C1 C2 F2A -12.5(8) 2_655 . . .
F1 C1 C2 C3 152.5(8) 2_655 . . .
F1 C1 C2 C3 -150.6(9) . . . .
C2 C1 C2 C3 0.22(15) 2_655 . . .
F1A C1 C2 C3 -101.9(5) . . . .
F1A C1 C2 C3 99.5(6) 2_655 . . .
F3 C2 C3 C3 -139.4(8) . . . 2_655
F2 C2 C3 C3 132.9(8) . . . 2_655
F3A C2 C3 C3 -108.9(7) . . . 2_655
F2A C2 C3 C3 107.7(9) . . . 2_655
C1 C2 C3 C3 -0.6(4) . . . 2_655
F3 C2 C3 C4 38.4(9) . . . .
F2 C2 C3 C4 -49.2(9) . . . .
F3A C2 C3 C4 69.0(8) . . . .
F2A C2 C3 C4 -74.4(9) . . . .
C1 C2 C3 C4 177.2(2) . . . .
C3 C3 C4 C7 47.5(6) 2_655 . . .
C2 C3 C4 C7 -129.9(3) . . . .
C3 C3 C4 C5 -133.7(4) 2_655 . . .
C2 C3 C4 C5 48.9(4) . . . .
C7 C4 C5 C6 -2.1(4) . . . .
C3 C4 C5 C6 179.0(3) . . . .
C4 C5 C6 C9 -178.7(3) . . . .
C4 C5 C6 S1 2.3(3) . . . .
C7 S1 C6 C5 -1.5(2) . . . .
C7 S1 C6 C9 179.4(2) . . . .
C5 C4 C7 C8 -179.9(3) . . . .
C3 C4 C7 C8 -0.9(5) . . . .
C5 C4 C7 S1 0.9(3) . . . .
C3 C4 C7 S1 179.8(2) . . . .
C6 S1 C7 C4 0.3(2) . . . .
C6 S1 C7 C8 -179.0(3) . . . .
C5 C6 C9 C10 -23.7(5) . . . .
S1 C6 C9 C10 155.3(3) . . . .
C5 C6 C9 C11 157.2(3) . . . .
S1 C6 C9 C11 -23.8(4) . . . .
C11 C9 C10 C12 0.6(5) . . . .
C6 C9 C10 C12 -178.5(3) . . . .
C10 C9 C11 C14 -0.2(5) . . . .
C6 C9 C11 C14 178.9(3) . . . .
C9 C10 C12 C13 -0.1(6) . . . .
C10 C12 C13 C14 -0.9(6) . . . .
C9 C11 C14 C13 -0.8(5) . . . .
C9 C11 C14 C15 178.4(3) . . . .
C12 C13 C14 C11 1.4(6) . . . .
C12 C13 C14 C15 -177.8(4) . . . .
C2 C1 F1 F1 111.1(13) 2_655 . . 2_655
C2 C1 F1 F1 -102.2(12) . . . 2_655
